data_6000731
loop_
_publ_author_name
'Bataille, T.'
'Auffredic, J. P.'
'Louer, D.'

_publ_section_title
;
 Crystal structure and thermal behaviour of the new layered oxalate
 Y(H2O)Cs(C2O4)(2) studied by powder X-ray diffraction
;
_journal_name_full 'Journal of Materials Chemistry'
_journal_page_first 1707
_journal_page_last 1711
_journal_paper_doi 10.1039/b001201g
_journal_volume 10
_journal_year 2000
_chemical_formula_sum 'C4 H2 Cs O9 Y'
_space_group_name_H-M_alt 'P 1 2/n 1'
_cell_angle_alpha 90.000
_cell_angle_beta 90.050
_cell_angle_gamma 90.000
_cell_length_a 8.9790
_cell_length_b 6.2299
_cell_length_c 8.1030
_cell_volume 453.27
_cod_database_code 6000731

loop_
_atom_site_label
_atom_site_fract_x
_atom_site_fract_y
_atom_site_fract_z
? ? ? ?
